data_4320720
loop_
_publ_author_name
'F. Albert Cotton'
'Evgeny V. Dikarev'
'Marina A. Petrukhina'

_publ_section_title
;
 Mixed Chloride/Phosphine Complexes of the Dirhenium Core. 10. Redox
 Reactions of an Edge-Sharing Dirhenium(III) Non-metal-Metal-Bonded
 Complex, Re2(\m-Cl)2Cl4(PMe3)4
;
_journal_name_full 'Inorganic Chemistry'
_journal_page_first 6825
_journal_page_last 6831
_journal_paper_doi 10.1021/ic010653w
_journal_volume 40
_journal_year 2001
_chemical_compound_source synthesized
_chemical_formula_analytical 'not measured'
_chemical_formula_moiety 'Re Cl4 (P (C H3)3)2 '
_chemical_formula_structural trans-ReCl4(PMe3)2
_chemical_formula_sum 'C6 H18 Cl4 P2 Re'
_chemical_formula_weight 480.14
_chemical_melting_point ?
_chemical_name_systematic
; 
Tetrachloro-bis-trimethylphosphine-rhenium(IV), trans-isomer 
;
_space_group_IT_number 14
_symmetry_cell_setting monoclinic
_symmetry_space_group_name_Hall '-P 2ybc'
_symmetry_space_group_name_H-M 'P 1 21/c 1'
_atom_sites_solution_hydrogens geom
_atom_sites_solution_primary direct
_atom_sites_solution_secondary difmap
_audit_creation_method SHELXL
_cell_angle_alpha 90.00
_cell_angle_beta 100.71(10)
_cell_angle_gamma 90.00
_cell_formula_units_Z 2
_cell_length_a 6.6010(7)
_cell_length_b 8.4258(9)
_cell_length_c 13.4320(8)
_cell_measurement_reflns_used 244
_cell_measurement_temperature 213(2)
_cell_measurement_theta_max 20.8
_cell_measurement_theta_min 6.85
_cell_volume 734.1(3)
_computing_cell_refinement 'MADNES (Enraf-Nonius, 1989)'
_computing_data_collection 'MADNES (Enraf-Nonius, 1989)'
_computing_data_reduction 'Procor (Kabsch, 1988)'
_computing_molecular_graphics 'SHELXTL V.5 (Siemens, 1994)'
_computing_publication_material CIFTAB
_computing_structure_refinement 'SHELXL-93 (Sheldrick, 1993)'
_computing_structure_solution 'SHELXTL V.5 (Siemens, 1994)'
_diffrn_ambient_temperature 213(2)
_diffrn_measurement_device 'Nonius FAST area detector'
_diffrn_measurement_method 'Ellipsoid-mask fitting'
_diffrn_radiation_monochromator graphite
_diffrn_radiation_source 'fine-focus sealed tube'
_diffrn_radiation_type MoK\a
_diffrn_radiation_wavelength 0.71073
_diffrn_reflns_av_R_equivalents 0.1022
_diffrn_reflns_av_sigmaI/netI 0.0591
_diffrn_reflns_limit_h_max 6
_diffrn_reflns_limit_h_min -7
_diffrn_reflns_limit_k_max 9
_diffrn_reflns_limit_k_min -8
_diffrn_reflns_limit_l_max 14
_diffrn_reflns_limit_l_min -13
_diffrn_reflns_number 2975
_diffrn_reflns_theta_max 22.48
_diffrn_reflns_theta_min 3.14
_diffrn_standards_number 'none (area detector data)'
_exptl_absorpt_coefficient_mu 9.185
_exptl_absorpt_correction_type none
_exptl_crystal_colour red
_exptl_crystal_density_diffrn 2.172
_exptl_crystal_density_meas ?
_exptl_crystal_density_method none
_exptl_crystal_description block-shaped
_exptl_crystal_F_000 454
_exptl_crystal_size_max 0.30
_exptl_crystal_size_mid 0.25
_exptl_crystal_size_min 0.10
_refine_diff_density_max 3.007
_refine_diff_density_min -2.095
_refine_diff_density_rms 0.271
_refine_ls_extinction_coef noref
_refine_ls_extinction_method none
_refine_ls_goodness_of_fit_all 1.078
_refine_ls_goodness_of_fit_obs 1.082
_refine_ls_hydrogen_treatment noref
_refine_ls_matrix_type full
_refine_ls_number_parameters 61
_refine_ls_number_reflns 946
_refine_ls_number_restraints 0
_refine_ls_restrained_S_all 1.083
_refine_ls_restrained_S_obs 1.082
_refine_ls_R_factor_all 0.0486
_refine_ls_R_factor_obs 0.0427
_refine_ls_shift/esd_max 0.000
_refine_ls_shift/esd_mean 0.000
_refine_ls_structure_factor_coef Fsqd
_refine_ls_weighting_details 'w=1/[\s^2^(Fo^2^)+(0.0743P)^2^+3.1578P] where P=(Fo^2^+2Fc^2^)/3'
_refine_ls_weighting_scheme calc
_refine_ls_wR_factor_all 0.1288
_refine_ls_wR_factor_obs 0.1160
_reflns_number_observed 781
_reflns_number_total 946
_reflns_observed_criterion >2sigma(I)
_cod_data_source_file ic010653w_4.cif
_cod_data_source_block trans-ReCl4(PMe3)2_(5)
_cod_depositor_comments
;
The following automatic conversions were performed:

'_chemical_melting_point' value 'not measured' was changed to '?' -
the value is undefined or not given.

Automatic conversion script
Id: cif_fix_values 1646 2011-03-28 12:23:43Z adriana 

The following automatic conversions were performed:

'_exptl_crystal_density_meas' value 'not measured' was changed to '?'
- the value is perceived as not measured.

Automatic conversion script
Id: cif_fix_values 3008 2015-01-20 13:52:24Z robertas 

The following automatic conversions were performed:

'_refine_ls_weighting_scheme' value 'calc
w=1/[\s^2^(Fo^2^)+(0.0743P)^2^+3.1578P] where P=(Fo^2^+2Fc^2^)/3' was
changed to 'calc'. New tag '_refine_ls_weighting_details' was
created. The value of the new tag was set to
'w=1/[\s^2^(Fo^2^)+(0.0743P)^2^+3.1578P] where P=(Fo^2^+2Fc^2^)/3'.

Automatic conversion script
Id: cif_fix_values 3143 2015-03-26 13:38:13Z robertas 
;
_cod_original_cell_volume 734.1(1)
_cod_database_code 4320720

loop_
_symmetry_equiv_pos_as_xyz
'x, y, z'
'-x, y+1/2, -z+1/2'
'-x, -y, -z'
'x, -y-1/2, z-1/2'

loop_
_atom_site_aniso_label
_atom_site_aniso_U_11
_atom_site_aniso_U_22
_atom_site_aniso_U_33
_atom_site_aniso_U_23
_atom_site_aniso_U_13
_atom_site_aniso_U_12
Re1 0.0220(5) 0.0090(5) 0.0122(5) 0.00102(13) 0.0049(4) 0.00166(14)
Cl1 0.0361(14) 0.0180(12) 0.0212(13) 0.0040(10) 0.0027(11) 0.0062(10)
Cl2 0.028(2) 0.028(2) 0.026(2) 0.0013(6) 0.016(2) 0.0025(7)
P1 0.0243(13) 0.0156(13) 0.0161(12) -0.0003(10) 0.0039(11) -0.0001(10)
C1 0.062(7) 0.015(5) 0.039(5) -0.005(4) 0.005(5) 0.008(4)
C2 0.052(6) 0.016(4) 0.042(5) 0.000(4) 0.010(5) -0.006(4)
C3 0.042(6) 0.032(5) 0.028(5) -0.003(4) 0.000(4) -0.005(4)

loop_
_atom_site_label
_atom_site_type_symbol
_atom_site_fract_x
_atom_site_fract_y
_atom_site_fract_z
_atom_site_U_iso_or_equiv
_atom_site_thermal_displace_type
_atom_site_occupancy
_atom_site_calc_flag
_atom_site_refinement_flags
_atom_site_disorder_group
Re1 Re 0.5000 0.0000 0.5000 0.0142(4) Uani 1 d S .
Cl1 Cl 0.3185(4) 0.1999(3) 0.3987(2) 0.0254(6) Uani 1 d . .
Cl2 Cl 0.7466(5) -0.0001(2) 0.3968(3) 0.0257(8) Uani 1 d . .
P1 P 0.6837(4) 0.2154(3) 0.6078(2) 0.0187(6) Uani 1 d . .
C1 C 0.5091(15) 0.3640(9) 0.6404(7) 0.040(2) Uani 1 d . .
H1A H 0.4236(15) 0.4045(9) 0.5791(7) 0.059 Uiso 1 calc R .
H1B H 0.5879(15) 0.4503(9) 0.6765(7) 0.059 Uiso 1 calc R .
H1C H 0.4222(15) 0.3167(9) 0.6833(7) 0.059 Uiso 1 calc R .
C2 C 0.8612(14) 0.3268(10) 0.5473(7) 0.037(2) Uani 1 d . .
H2A H 0.7904(14) 0.3642(10) 0.4817(7) 0.055 Uiso 1 calc R .
H2B H 0.9754(14) 0.2591(10) 0.5384(7) 0.055 Uiso 1 calc R .
H2C H 0.9132(14) 0.4169(10) 0.5893(7) 0.055 Uiso 1 calc R .
C3 C 0.8306(14) 0.1520(10) 0.7282(6) 0.035(2) Uani 1 d . .
H3A H 0.7426(14) 0.0911(10) 0.7644(6) 0.052 Uiso 1 calc R .
H3B H 0.8829(14) 0.2443(10) 0.7680(6) 0.052 Uiso 1 calc R .
H3C H 0.9451(14) 0.0865(10) 0.7170(6) 0.052 Uiso 1 calc R .

loop_
_atom_type_symbol
_atom_type_description
_atom_type_scat_dispersion_real
_atom_type_scat_dispersion_imag
_atom_type_scat_source
Cl Cl 0.1484 0.1585 'International Tables Vol C Tables 4.2.6.8 and 6.1.1.4'
Re Re -1.0185 7.2310 'International Tables Vol C Tables 4.2.6.8 and 6.1.1.4'
P P 0.1023 0.0942 'International Tables Vol C Tables 4.2.6.8 and 6.1.1.4'
C C 0.0033 0.0016 'International Tables Vol C Tables 4.2.6.8 and 6.1.1.4'
H H 0.0000 0.0000 'International Tables Vol C Tables 4.2.6.8 and 6.1.1.4'

loop_
_geom_angle_atom_site_label_1
_geom_angle_atom_site_label_2
_geom_angle_atom_site_label_3
_geom_angle
_geom_angle_site_symmetry_1
_geom_angle_site_symmetry_3
_geom_angle_publ_flag
Cl2 Re1 Cl2 180.0 . 3_656 y
Cl2 Re1 Cl1 89.60(9) . . y
Cl2 Re1 Cl1 90.40(9) 3_656 . y
Cl2 Re1 Cl1 90.40(9) . 3_656 n
Cl2 Re1 Cl1 89.60(9) 3_656 3_656 n
Cl1 Re1 Cl1 180.0 . 3_656 y
Cl2 Re1 P1 88.41(9) . 3_656 y
Cl2 Re1 P1 91.59(9) 3_656 3_656 n
Cl1 Re1 P1 92.58(11) . 3_656 y
Cl1 Re1 P1 87.42(11) 3_656 3_656 n
Cl2 Re1 P1 91.59(9) . . y
Cl2 Re1 P1 88.41(9) 3_656 . n
Cl1 Re1 P1 87.42(11) . . y
Cl1 Re1 P1 92.58(11) 3_656 . n
P1 Re1 P1 180.0 3_656 . y
C3 P1 C2 105.7(4) . . n
C3 P1 C1 104.3(4) . . n
C2 P1 C1 104.2(4) . . n
C3 P1 Re1 115.3(3) . . n
C2 P1 Re1 113.8(3) . . n
C1 P1 Re1 112.4(3) . . n

loop_
_geom_bond_atom_site_label_1
_geom_bond_atom_site_label_2
_geom_bond_distance
_geom_bond_site_symmetry_2
_geom_bond_publ_flag
Re1 Cl2 2.326(3) . y
Re1 Cl2 2.326(3) 3_656 n
Re1 Cl1 2.349(2) . y
Re1 Cl1 2.349(2) 3_656 n
Re1 P1 2.491(3) 3_656 n
Re1 P1 2.491(3) . y
P1 C3 1.806(8) . n
P1 C2 1.808(9) . n
P1 C1 1.810(9) . n
